data_7056520
loop_
_publ_author_name
'Dolai, Malay'
'Mondal, Abhishake'
'Liu, Jun-Liang'
'Mahammad, Ali'

_publ_section_title
;
 Three novel mononuclear Mn(III) based magnetic materials with square
 pyramidal versus octahedral geometries
;
_journal_name_full 'New J. Chem.'
_journal_paper_doi 10.1039/C7NJ02919E
_journal_year 2017
_chemical_formula_moiety 'C18 H20 Cl Mn N2 O5'
_chemical_formula_sum 'C18 H20 Cl Mn N2 O5'
_chemical_formula_weight 434.75
_space_group_crystal_system orthorhombic
_space_group_IT_number 61
_space_group_name_Hall '-P 2ac 2ab'
_space_group_name_H-M_alt 'P b c a'
_symmetry_space_group_name_Hall '-P 2ac 2ab'
_symmetry_space_group_name_H-M 'P b c a'
_atom_sites_solution_hydrogens mixed
_audit_creation_method SHELXL-2014/7
_audit_update_record
;
2017-08-05 deposited with the CCDC.
2017-08-15 downloaded from the CCDC.
;
_cell_angle_alpha 90
_cell_angle_beta 90
_cell_angle_gamma 90
_cell_formula_units_Z 8
_cell_length_a 11.9970(3)
_cell_length_b 13.1590(4)
_cell_length_c 22.9690(7)
_cell_measurement_reflns_used 250
_cell_measurement_temperature 296(2)
_cell_measurement_theta_max 27.56
_cell_measurement_theta_min 1.77
_cell_volume 3626.08(18)
_computing_cell_refinement 'BRUKER SMART APEX II CCD'
_computing_data_collection 'BRUKER SMART APEX II CCD'
_computing_data_reduction 'BRUKER SAINT'
_computing_molecular_graphics 'Mercury 3.2'
_computing_publication_material 'WINGX V1.80.01'
_computing_structure_refinement 'SHELXL-2014/7 (Sheldrick, 2014)'
_computing_structure_solution 'SHELXL-2014/7 (Sheldrick, 2014)'
_diffrn_ambient_temperature 296(2)
_diffrn_measured_fraction_theta_full 1.000
_diffrn_measured_fraction_theta_max 0.998
_diffrn_measurement_device_type 'BRUKER SMART APEX-II CCD'
_diffrn_radiation_monochromator graphite
_diffrn_radiation_source 'fine-focus sealed tube'
_diffrn_radiation_type MoK\a
_diffrn_radiation_wavelength 0.71073
_diffrn_reflns_av_R_equivalents 0.0464
_diffrn_reflns_av_unetI/netI 0.0228
_diffrn_reflns_Laue_measured_fraction_full 1.000
_diffrn_reflns_Laue_measured_fraction_max 0.998
_diffrn_reflns_limit_h_max 15
_diffrn_reflns_limit_h_min -15
_diffrn_reflns_limit_k_max 17
_diffrn_reflns_limit_k_min -17
_diffrn_reflns_limit_l_max 29
_diffrn_reflns_limit_l_min -29
_diffrn_reflns_number 55374
_diffrn_reflns_point_group_measured_fraction_full 1.000
_diffrn_reflns_point_group_measured_fraction_max 0.998
_diffrn_reflns_theta_full 25.242
_diffrn_reflns_theta_max 27.561
_diffrn_reflns_theta_min 1.773
_exptl_absorpt_coefficient_mu 0.909
_exptl_absorpt_correction_T_max 0.748
_exptl_absorpt_correction_T_min 0.624
_exptl_absorpt_correction_type empirical
_exptl_absorpt_process_details SADABS
_exptl_crystal_colour Dark-Brown
_exptl_crystal_density_diffrn 1.593
_exptl_crystal_description Block-shape
_exptl_crystal_F_000 1792.0
_exptl_crystal_size_max 0.53
_exptl_crystal_size_mid 0.45
_exptl_crystal_size_min 0.32
_refine_diff_density_max 0.521
_refine_diff_density_min -0.327
_refine_diff_density_rms 0.064
_refine_ls_extinction_method none
_refine_ls_goodness_of_fit_ref 1.054
_refine_ls_hydrogen_treatment mixed
_refine_ls_matrix_type full
_refine_ls_number_parameters 251
_refine_ls_number_reflns 4189
_refine_ls_number_restraints 0
_refine_ls_restrained_S_all 1.054
_refine_ls_R_factor_all 0.0526
_refine_ls_R_factor_gt 0.0388
_refine_ls_shift/su_max 0.001
_refine_ls_shift/su_mean 0.000
_refine_ls_structure_factor_coef Fsqd
_refine_ls_weighting_details 'w=1/[\s^2^(Fo^2^)+(0.0555P)^2^+2.6289P] where P=(Fo^2^+2Fc^2^)/3'
_refine_ls_weighting_scheme calc
_refine_ls_wR_factor_gt 0.1035
_refine_ls_wR_factor_ref 0.1126
_reflns_Friedel_coverage 0.000
_reflns_number_gt 3359
_reflns_number_total 4189
_reflns_threshold_expression 'I > 2\s(I)'
_cod_data_source_file c7nj02919e2.cif
_cod_data_source_block MKD-785
_cod_depositor_comments
;
The following automatic conversions were performed:

'_exptl_absorpt_correction_type' value 'Empirical' changed to
'empirical' according to
/home/data/users/saulius/crontab/automatic-downloads/rss-feeds/RSC/lib/dictionaries/cif_core.dic
dictionary named 'cif_core.dic' version 2.4.2 from 2011-04-26.

Automatic conversion script
Id: cif_fix_values 4973 2017-02-22 13:04:09Z antanas 
;
_cod_database_code 7056520
_shelx_shelxl_version_number 2014/7
_shelx_space_group_comment
;
The symmetry employed for this shelxl refinement is uniquely defined
by the following loop, which should always be used as a source of
symmetry information in preference to the above space-group names.
They are only intended as comments.
;

loop_
_space_group_symop_operation_xyz
'x, y, z'
'x+1/2, -y+1/2, -z'
'-x, y+1/2, -z+1/2'
'-x+1/2, -y, z+1/2'
'-x, -y, -z'
'-x-1/2, y-1/2, z'
'x, -y-1/2, z-1/2'
'x-1/2, y, -z-1/2'

loop_
_atom_site_label
_atom_site_type_symbol
_atom_site_fract_x
_atom_site_fract_y
_atom_site_fract_z
_atom_site_U_iso_or_equiv
_atom_site_adp_type
_atom_site_occupancy
_atom_site_site_symmetry_order
_atom_site_calc_flag
_atom_site_refinement_flags_posn
_atom_site_refinement_flags_adp
Mn1 Mn 0.35240(3) 0.14801(3) 0.50034(2) 0.02741(12) Uani 1 1 d . .
Cl1 Cl 0.33141(5) 0.33566(4) 0.47122(3) 0.03660(16) Uani 1 1 d . .
O1 O 0.43852(12) 0.11152(13) 0.43450(7) 0.0335(4) Uani 1 1 d . .
O2 O 0.2990(2) 0.0974(2) 0.20419(9) 0.0677(7) Uani 1 1 d . .
O3 O 0.47653(12) 0.16660(13) 0.54860(7) 0.0328(4) Uani 1 1 d . .
O4 O 0.51663(16) 0.14555(15) 0.78772(8) 0.0452(5) Uani 1 1 d . .
N1 N 0.21084(15) 0.11612(14) 0.45896(9) 0.0297(4) Uani 1 1 d . .
N2 N 0.24726(15) 0.17213(14) 0.56548(8) 0.0296(4) Uani 1 1 d . .
C16 C 0.38432(19) 0.15952(18) 0.64205(10) 0.0314(5) Uani 1 1 d . .
C17 C 0.47941(18) 0.16144(16) 0.60624(10) 0.0289(5) Uani 1 1 d . .
C1 C 0.20073(19) 0.10576(18) 0.40417(11) 0.0350(5) Uani 1 1 d . .
H1 H 0.1290 0.0973 0.3896 0.042 Uiso 1 1 calc R U
C2 C 0.2906(2) 0.10605(18) 0.36297(11) 0.0346(5) Uani 1 1 d . .
C3 C 0.40458(19) 0.10706(17) 0.37947(10) 0.0306(5) Uani 1 1 d . .
C4 C 0.4827(2) 0.10169(19) 0.33458(11) 0.0388(6) Uani 1 1 d . .
H4 H 0.5581 0.1007 0.3440 0.047 Uiso 1 1 calc R U
C5 C 0.4518(2) 0.0979(2) 0.27664(12) 0.0445(6) Uani 1 1 d . .
H5 H 0.5064 0.0948 0.2480 0.053 Uiso 1 1 calc R U
C6 C 0.3399(2) 0.0986(2) 0.26076(12) 0.0456(7) Uani 1 1 d . .
C7 C 0.2618(2) 0.1026(2) 0.30385(12) 0.0426(6) Uani 1 1 d . .
H7 H 0.1867 0.1030 0.2936 0.051 Uiso 1 1 calc R U
C8 C 0.11253(19) 0.1105(2) 0.49717(11) 0.0369(6) Uani 1 1 d . .
H8A H 0.1041 0.0423 0.5127 0.044 Uiso 1 1 calc R U
H8B H 0.0456 0.1279 0.4757 0.044 Uiso 1 1 calc R U
C9 C 0.13170(18) 0.1856(2) 0.54599(11) 0.0355(5) Uani 1 1 d . .
H9A H 0.1201 0.2545 0.5322 0.043 Uiso 1 1 calc R U
H9B H 0.0805 0.1727 0.5778 0.043 Uiso 1 1 calc R U
C10 C 0.27252(19) 0.16943(18) 0.61939(10) 0.0332(5) Uani 1 1 d . .
H10 H 0.2146 0.1742 0.6461 0.040 Uiso 1 1 calc R U
C11 C 0.58398(19) 0.16034(19) 0.63388(11) 0.0345(5) Uani 1 1 d . .
H11 H 0.6485 0.1621 0.6114 0.041 Uiso 1 1 calc R U
C12 C 0.5925(2) 0.1568(2) 0.69327(11) 0.0381(6) Uani 1 1 d . .
H12 H 0.6627 0.1575 0.7104 0.046 Uiso 1 1 calc R U
C13 C 0.4978(2) 0.15219(18) 0.72873(11) 0.0349(5) Uani 1 1 d . .
C14 C 0.3950(2) 0.15432(19) 0.70305(11) 0.0355(5) Uani 1 1 d . .
H14 H 0.3314 0.1523 0.7261 0.043 Uiso 1 1 calc R U
C15 C 0.4196(2) 0.1381(2) 0.82332(11) 0.0471(7) Uani 1 1 d . .
H15A H 0.3760 0.1988 0.8194 0.071 Uiso 1 1 calc R U
H15B H 0.4414 0.1298 0.8632 0.071 Uiso 1 1 calc R U
H15C H 0.3761 0.0805 0.8113 0.071 Uiso 1 1 calc R U
C18 C 0.3734(3) 0.0792(3) 0.15856(13) 0.0650(9) Uani 1 1 d . .
H10A H 0.4295 0.1312 0.1582 0.098 Uiso 1 1 calc R U
H10B H 0.3337 0.0799 0.1223 0.098 Uiso 1 1 calc R U
H10C H 0.4079 0.0141 0.1639 0.098 Uiso 1 1 calc R U
O5 O 0.35048(15) -0.02123(14) 0.53322(9) 0.0416(4) Uani 1 1 d . .
H5A H 0.4147 -0.0412 0.5375 0.062 Uiso 1 1 calc R U
H65 H 0.318(3) -0.056(3) 0.5126(16) 0.078(14) Uiso 1 1 d . .

loop_
_atom_site_aniso_label
_atom_site_aniso_U_11
_atom_site_aniso_U_22
_atom_site_aniso_U_33
_atom_site_aniso_U_23
_atom_site_aniso_U_13
_atom_site_aniso_U_12
Mn1 0.01671(17) 0.0322(2) 0.0333(2) -0.00043(14) 0.00162(13) 0.00074(13)
Cl1 0.0288(3) 0.0311(3) 0.0499(4) 0.0022(3) 0.0005(2) 0.0000(2)
O1 0.0210(7) 0.0406(9) 0.0389(9) -0.0025(7) 0.0028(7) 0.0044(7)
O2 0.0631(14) 0.0986(19) 0.0413(11) -0.0024(11) -0.0011(10) -0.0070(13)
O3 0.0197(7) 0.0439(10) 0.0349(8) 0.0021(7) 0.0002(6) -0.0027(7)
O4 0.0408(10) 0.0599(12) 0.0348(9) -0.0006(8) -0.0043(8) 0.0016(9)
N1 0.0194(8) 0.0281(10) 0.0416(11) -0.0004(8) 0.0005(8) 0.0005(7)
N2 0.0182(8) 0.0321(10) 0.0385(10) 0.0013(8) 0.0024(8) 0.0028(7)
C16 0.0247(11) 0.0331(12) 0.0363(12) -0.0011(10) 0.0005(9) 0.0003(9)
C17 0.0228(10) 0.0252(11) 0.0386(12) -0.0005(9) 0.0002(9) -0.0019(8)
C1 0.0244(11) 0.0336(13) 0.0469(14) -0.0021(10) -0.0069(10) -0.0022(9)
C2 0.0313(12) 0.0319(13) 0.0407(13) -0.0028(10) 0.0011(10) -0.0038(10)
C3 0.0294(12) 0.0228(11) 0.0395(13) -0.0009(9) 0.0017(10) 0.0025(9)
C4 0.0302(12) 0.0366(14) 0.0496(15) -0.0020(11) 0.0055(11) -0.0001(10)
C5 0.0473(15) 0.0442(15) 0.0420(14) -0.0028(12) 0.0138(12) -0.0017(12)
C6 0.0510(17) 0.0462(17) 0.0396(14) -0.0019(12) -0.0017(12) -0.0028(13)
C7 0.0359(13) 0.0459(15) 0.0459(15) -0.0032(11) -0.0044(11) -0.0052(12)
C8 0.0184(10) 0.0439(14) 0.0483(14) 0.0000(11) 0.0017(10) -0.0035(10)
C9 0.0168(10) 0.0463(15) 0.0434(13) 0.0023(11) 0.0046(9) 0.0054(10)
C10 0.0249(11) 0.0366(13) 0.0380(12) -0.0012(10) 0.0063(9) 0.0000(9)
C11 0.0233(11) 0.0379(13) 0.0422(13) 0.0016(10) 0.0020(10) -0.0024(9)
C12 0.0267(12) 0.0418(14) 0.0457(14) -0.0016(11) -0.0059(10) -0.0017(10)
C13 0.0359(12) 0.0332(12) 0.0357(12) -0.0017(10) -0.0025(10) 0.0012(10)
C14 0.0290(12) 0.0407(14) 0.0367(13) -0.0030(10) 0.0036(10) 0.0004(10)
C15 0.0479(16) 0.0591(18) 0.0342(13) -0.0024(12) 0.0008(12) -0.0045(13)
C18 0.091(3) 0.060(2) 0.0443(17) -0.0027(15) 0.0037(17) 0.0146(19)
O5 0.0314(9) 0.0318(10) 0.0617(13) -0.0010(9) -0.0069(9) 0.0043(7)

loop_
_atom_type_symbol
_atom_type_description
_atom_type_scat_dispersion_real
_atom_type_scat_dispersion_imag
_atom_type_scat_source
C C 0.0033 0.0016 'International Tables Vol C Tables 4.2.6.8 and 6.1.1.4'
H H 0.0000 0.0000 'International Tables Vol C Tables 4.2.6.8 and 6.1.1.4'
N N 0.0061 0.0033 'International Tables Vol C Tables 4.2.6.8 and 6.1.1.4'
O O 0.0106 0.0060 'International Tables Vol C Tables 4.2.6.8 and 6.1.1.4'
Cl Cl 0.1484 0.1585 'International Tables Vol C Tables 4.2.6.8 and 6.1.1.4'
Mn Mn 0.3368 0.7283 'International Tables Vol C Tables 4.2.6.8 and 6.1.1.4'
Fe Fe 0.3463 0.8444 'International Tables Vol C Tables 4.2.6.8 and 6.1.1.4'

loop_
_geom_angle_atom_site_label_1
_geom_angle_atom_site_label_2
_geom_angle_atom_site_label_3
_geom_angle
O3 Mn1 O1 94.13(7)
O3 Mn1 N2 92.20(7)
O1 Mn1 N2 172.12(8)
O3 Mn1 N1 171.33(8)
O1 Mn1 N1 91.76(7)
N2 Mn1 N1 81.45(8)
O3 Mn1 O5 86.64(7)
O1 Mn1 O5 91.24(7)
N2 Mn1 O5 84.44(7)
N1 Mn1 O5 86.86(7)
O3 Mn1 Cl1 96.12(5)
O1 Mn1 Cl1 95.12(5)
N2 Mn1 Cl1 88.87(6)
N1 Mn1 Cl1 89.69(6)
O5 Mn1 Cl1 172.86(5)
C3 O1 Mn1 127.12(14)
C6 O2 C18 118.6(3)
C17 O3 Mn1 127.23(14)
C13 O4 C15 115.8(2)
C1 N1 C8 120.5(2)
C1 N1 Mn1 125.20(16)
C8 N1 Mn1 114.17(15)
C10 N2 C9 121.6(2)
C10 N2 Mn1 125.25(16)
C9 N2 Mn1 112.97(15)
C17 C16 C14 120.6(2)
C17 C16 C10 122.7(2)
C14 C16 C10 116.6(2)
O3 C17 C11 118.3(2)
O3 C17 C16 124.3(2)
C11 C17 C16 117.3(2)
N1 C1 C2 125.5(2)
N1 C1 H1 117.2
C2 C1 H1 117.2
C7 C2 C3 119.8(2)
C7 C2 C1 117.0(2)
C3 C2 C1 123.2(2)
O1 C3 C4 120.0(2)
O1 C3 C2 123.3(2)
C4 C3 C2 116.7(2)
C5 C4 C3 122.2(2)
C5 C4 H4 118.9
C3 C4 H4 118.9
C4 C5 C6 120.7(2)
C4 C5 H5 119.7
C6 C5 H5 119.7
C7 C6 C5 118.2(2)
C7 C6 O2 115.9(3)
C5 C6 O2 125.9(3)
C6 C7 C2 122.3(2)
C6 C7 H7 118.8
C2 C7 H7 118.8
N1 C8 C9 106.70(19)
N1 C8 H8A 110.4
C9 C8 H8A 110.4
N1 C8 H8B 110.4
C9 C8 H8B 110.4
H8A C8 H8B 108.6
N2 C9 C8 106.90(19)
N2 C9 H9A 110.3
C8 C9 H9A 110.3
N2 C9 H9B 110.3
C8 C9 H9B 110.3
H9A C9 H9B 108.6
N2 C10 C16 125.0(2)
N2 C10 H10 117.5
C16 C10 H10 117.5
C12 C11 C17 121.1(2)
C12 C11 H11 119.4
C17 C11 H11 119.4
C11 C12 C13 121.4(2)
C11 C12 H12 119.3
C13 C12 H12 119.3
C14 C13 O4 125.1(2)
C14 C13 C12 118.7(2)
O4 C13 C12 116.2(2)
C13 C14 C16 120.8(2)
C13 C14 H14 119.6
C16 C14 H14 119.6
O4 C15 H15A 109.5
O4 C15 H15B 109.5
H15A C15 H15B 109.5
O4 C15 H15C 109.5
H15A C15 H15C 109.5
H15B C15 H15C 109.5
O2 C18 H10A 109.5
O2 C18 H10B 109.5
H10A C18 H10B 109.5
O2 C18 H10C 109.5
H10A C18 H10C 109.5
H10B C18 H10C 109.5
Mn1 O5 H5A 109.5
Mn1 O5 H65 112(3)
H5A O5 H65 111.1

loop_
_geom_bond_atom_site_label_1
_geom_bond_atom_site_label_2
_geom_bond_distance
Mn1 O3 1.8725(16)
Mn1 O1 1.8934(16)
Mn1 N2 1.9825(18)
Mn1 N1 1.9910(19)
Mn1 O5 2.3518(19)
Mn1 Cl1 2.5706(7)
O1 C3 1.329(3)
O2 C6 1.389(3)
O2 C18 1.397(4)
O3 C17 1.326(3)
O4 C13 1.377(3)
O4 C15 1.426(3)
N1 C1 1.272(3)
N1 C8 1.472(3)
N2 C10 1.275(3)
N2 C9 1.468(3)
C16 C17 1.407(3)
C16 C14 1.409(3)
C16 C10 1.445(3)
C17 C11 1.406(3)
C1 C2 1.434(3)
C1 H1 0.9300
C2 C7 1.402(4)
C2 C3 1.419(3)
C3 C4 1.395(3)
C4 C5 1.382(4)
C4 H4 0.9300
C5 C6 1.392(4)
C5 H5 0.9300
C6 C7 1.364(4)
C7 H7 0.9300
C8 C9 1.513(4)
C8 H8A 0.9700
C8 H8B 0.9700
C9 H9A 0.9700
C9 H9B 0.9700
C10 H10 0.9300
C11 C12 1.369(4)
C11 H11 0.9300
C12 C13 1.400(4)
C12 H12 0.9300
C13 C14 1.367(3)
C14 H14 0.9300
C15 H15A 0.9600
C15 H15B 0.9600
C15 H15C 0.9600
C18 H10A 0.9600
C18 H10B 0.9600
C18 H10C 0.9600
O5 H5A 0.8200
O5 H65 0.77(4)
